data_7707706
loop_
_publ_author_name
'Jiao, Yushu'
'Sarwar, Sidra'
'Sanz, Sergio'
'van Leusen, Jan'
'Izarova, Natalya V.'
'Campbell, Cameron L.'
'Brechin, Euan K.'
'Dalgarno, Scott J.'
'K\"ogerler, Paul'

_publ_section_title
;
 Exploiting complementary ligands for the construction of square
 antiprismatic monometallic lanthanide SMMs.
;
_journal_issue 27
_journal_name_full 'Dalton transactions (Cambridge, England : 2003)'
_journal_page_first 9648
_journal_page_last 9654
_journal_paper_doi 10.1039/d1dt00359c
_journal_volume 50
_journal_year 2021
_chemical_formula_moiety 'C56 H72 O8 Tb, C16 H36 N, 0.5(C4 H6 N2)'
_chemical_formula_sum 'C74 H111 N2 O8 Tb'
_chemical_formula_weight 1315.56
_space_group_crystal_system monoclinic
_space_group_IT_number 15
_space_group_name_Hall '-C 2yc'
_space_group_name_H-M_alt 'C 1 2/c 1'
_atom_sites_solution_hydrogens geom
_audit_creation_date 2020-03-17
_audit_creation_method
;
Olex2 1.3
(compiled 2020.01.31 svn.r88ba2a32 for OlexSys, GUI svn.r6032)
;
_audit_update_record
;
2020-12-16 deposited with the CCDC.	2021-06-18 downloaded from the CCDC.
;
_cell_angle_alpha 90
_cell_angle_beta 120.3400(10)
_cell_angle_gamma 90
_cell_formula_units_Z 4
_cell_length_a 23.8191(5)
_cell_length_b 16.0761(4)
_cell_length_c 21.0672(5)
_cell_measurement_reflns_used 9496
_cell_measurement_temperature 100(2)
_cell_measurement_theta_max 74.45
_cell_measurement_theta_min 3.49
_cell_volume 6962.2(3)
_computing_cell_refinement 'SAINT (Bruker, 1998)'
_computing_data_collection 'Apex III (Bruker)'
_computing_data_reduction 'SAINT V8.40A (Bruker, 2016)'
_computing_molecular_graphics 'Olex2 1.3 (Dolomanov et al., 2009)'
_computing_publication_material 'Olex2 1.3 (Dolomanov et al., 2009)'
_computing_structure_refinement 'SHELXL 2018/3 (Sheldrick, 2015)'
_computing_structure_solution 'SHELXT  (Sheldrick, 2015)'
_diffrn_ambient_temperature 100(2)
_diffrn_measured_fraction_theta_full 0.997
_diffrn_measured_fraction_theta_max 0.995
_diffrn_measurement_device_type 'Bruker APEX-II CCD'
_diffrn_measurement_method '\f and \w scans'
_diffrn_radiation_type CuK\a
_diffrn_radiation_wavelength 1.54178
_diffrn_reflns_av_R_equivalents 0.0381
_diffrn_reflns_av_unetI/netI 0.0126
_diffrn_reflns_Laue_measured_fraction_full 0.997
_diffrn_reflns_Laue_measured_fraction_max 0.995
_diffrn_reflns_limit_h_max 29
_diffrn_reflns_limit_h_min -29
_diffrn_reflns_limit_k_max 18
_diffrn_reflns_limit_k_min -20
_diffrn_reflns_limit_l_max 26
_diffrn_reflns_limit_l_min -25
_diffrn_reflns_number 143474
_diffrn_reflns_point_group_measured_fraction_full 0.997
_diffrn_reflns_point_group_measured_fraction_max 0.995
_diffrn_reflns_theta_full 67.679
_diffrn_reflns_theta_max 74.686
_diffrn_reflns_theta_min 3.490
_diffrn_source_current 1.1
_diffrn_source_power 0.055
_diffrn_source_voltage 50.0
_diffrn_standards_number 0
_exptl_absorpt_coefficient_mu 5.412
_exptl_absorpt_correction_T_max 0.7538
_exptl_absorpt_correction_T_min 0.5144
_exptl_absorpt_correction_type multi-scan
_exptl_absorpt_process_details
;
SADABS-2016/2 (Bruker,2016) was used for absorption correction.
wR2(int) was 0.1017 before and 0.0544 after correction.
The Ratio of minimum to maximum transmission is 0.6824.
The \l/2 correction factor is Not present.
;
_exptl_crystal_colour colourless
_exptl_crystal_colour_primary colourless
_exptl_crystal_density_diffrn 1.255
_exptl_crystal_density_method 'not measured'
_exptl_crystal_description Block
_exptl_crystal_F_000 2792
_exptl_crystal_size_max 0.46
_exptl_crystal_size_mid 0.26
_exptl_crystal_size_min 0.24
_refine_diff_density_max 0.468
_refine_diff_density_min -0.771
_refine_diff_density_rms 0.106
_refine_ls_extinction_method none
_refine_ls_goodness_of_fit_ref 1.359
_refine_ls_hydrogen_treatment constr
_refine_ls_matrix_type full
_refine_ls_number_parameters 466
_refine_ls_number_reflns 7092
_refine_ls_number_restraints 24
_refine_ls_restrained_S_all 1.387
_refine_ls_R_factor_all 0.0529
_refine_ls_R_factor_gt 0.0526
_refine_ls_shift/su_max 0.000
_refine_ls_shift/su_mean 0.000
_refine_ls_structure_factor_coef Fsqd
_refine_ls_weighting_details 'w=1/[\s^2^(Fo^2^)+76.6075P] where P=(Fo^2^+2Fc^2^)/3'
_refine_ls_weighting_scheme calc
_refine_ls_wR_factor_gt 0.1398
_refine_ls_wR_factor_ref 0.1399
_reflns_Friedel_coverage 0.000
_reflns_number_gt 7005
_reflns_number_total 7092
_reflns_threshold_expression 'I > 2\s(I)'
_cod_data_source_file d1dt00359c2.cif
_cod_data_source_block 3
_cod_depositor_comments 'Adding full bibliography for 7707703--7707706.cif.'
_cod_database_code 7707706
_shelx_shelxl_version_number 2014/7
_shelx_space_group_comment
;
The symmetry employed for this shelxl refinement is uniquely defined
by the following loop, which should always be used as a source of
symmetry information in preference to the above space-group names.
They are only intended as comments.
;
_shelx_estimated_absorpt_t_max 0.357
_shelx_estimated_absorpt_t_min 0.190
_olex2_refinement_description
;
1. Fixed Uiso
 At 1.2 times of:
  All C(H) groups, All C(H,H) groups
 At 1.5 times of:
  All C(H,H,H) groups
2. Restrained distances
 C20-C15 = C21-C15 = C19-C15 = C18-C15 = C16-C15 = C17-C15 = C23-C22 = C24-C22
 = C25-C22 = C26-C22 = C27-C22 = C28-C22
 1.54 with sigma of 0.02
 C28-C24
 2.54 with sigma of 0.04
 C25-C27
 2.54 with sigma of 0.04
 C16-C18
 2.54 with sigma of 0.04
 C27-C23
 2.54 with sigma of 0.04
 C18-C20
 2.54 with sigma of 0.04
 C26-C28
 2.54 with sigma of 0.04
 C20-C16
 2.54 with sigma of 0.04
 C24-C26
 2.54 with sigma of 0.04
 C21-C17
 2.54 with sigma of 0.04
 C23-C25
 2.54 with sigma of 0.04
 C17-C19
 2.54 with sigma of 0.04
 C19-C21
 2.54 with sigma of 0.04
3. Others
 Fixed Sof: C16(0.5) H16A(0.5) H16B(0.5) H16C(0.5) C18(0.5) H18A(0.5)
 H18B(0.5) H18C(0.5) C20(0.5) H20A(0.5) H20B(0.5) H20C(0.5) C23(0.5) H23A(0.5)
 H23B(0.5) H23C(0.5) C25(0.5) H25A(0.5) H25B(0.5) H25C(0.5) C27(0.5) H27A(0.5)
 H27B(0.5) H27C(0.5) C17(0.5) H17A(0.5) H17B(0.5) H17C(0.5) C19(0.5) H19A(0.5)
 H19B(0.5) H19C(0.5) C21(0.5) H21A(0.5) H21B(0.5) H21C(0.5) C24(0.5) H24A(0.5)
 H24B(0.5) H24C(0.5) C26(0.5) H26A(0.5) H26B(0.5) H26C(0.5) C28(0.5) H28A(0.5)
 H28B(0.5) H28C(0.5) H43A(0.5) H43B(0.5) H43C(0.5) N1(0.5) C44(0.5)
4.a Secondary CH2 refined with riding coordinates:
 C7(H7A,H7B), C14(H14A,H14B), C35(H35A,H35B), C36(H36A,H36B), C37(H37A,H37B),
 C39(H39A,H39B), C40(H40A,H40B), C41(H41A,H41B)
4.b Aromatic/amide H refined with riding coordinates:
 C2(H2), C4(H4), C9(H9), C11(H11), C32(H32)
4.c Idealised Me refined as rotating group:
 C29(H29A,H29B,H29C), C30(H30A,H30B,H30C), C34(H34A,H34B,H34C), C16(H16A,H16B,
 H16C), C18(H18A,H18B,H18C), C20(H20A,H20B,H20C), C23(H23A,H23B,H23C), C25(H25A,
 H25B,H25C), C27(H27A,H27B,H27C), C17(H17A,H17B,H17C), C19(H19A,H19B,H19C),
 C21(H21A,H21B,H21C), C24(H24A,H24B,H24C), C26(H26A,H26B,H26C), C28(H28A,H28B,
 H28C), C38(H38A,H38B,H38C), C42(H42A,H42B,H42C), C43(H43A,H43B,H43C)
;
_olex2_submission_special_instructions 'No special instructions were received'

loop_
_space_group_symop_operation_xyz
'x, y, z'
'-x, y, -z+1/2'
'x+1/2, y+1/2, z'
'-x+1/2, y+1/2, -z+1/2'
'-x, -y, -z'
'x, -y, z-1/2'
'-x+1/2, -y+1/2, -z'
'x+1/2, -y+1/2, z-1/2'

loop_
_atom_site_label
_atom_site_type_symbol
_atom_site_fract_x
_atom_site_fract_y
_atom_site_fract_z
_atom_site_U_iso_or_equiv
_atom_site_adp_type
_atom_site_occupancy
_atom_site_site_symmetry_order
_atom_site_calc_flag
_atom_site_refinement_flags_posn
_atom_site_refinement_flags_adp
_atom_site_refinement_flags_occupancy
_atom_site_disorder_assembly
_atom_site_disorder_group
Tb1 Tb 0.5000 0.24654(2) 0.7500 0.01487(11) Uani 1 2 d S T P . .
O1 O 0.41825(15) 0.18657(19) 0.78686(17) 0.0185(6) Uani 1 1 d . . . . .
O2 O 0.55523(15) 0.15463(19) 0.83435(17) 0.0191(7) Uani 1 1 d . . . . .
O3 O 0.49744(16) 0.3290(2) 0.65423(19) 0.0267(8) Uani 1 1 d . . . . .
O4 O 0.39830(15) 0.3204(2) 0.68657(17) 0.0206(7) Uani 1 1 d . . . . .
C1 C 0.3604(2) 0.0614(3) 0.7280(2) 0.0176(9) Uani 1 1 d . . . . .
C2 C 0.3479(2) -0.0227(3) 0.7336(3) 0.0199(9) Uani 1 1 d . . . . .
H2 H 0.3150 -0.0506 0.6914 0.024 Uiso 1 1 calc R U . . .
C3 C 0.3828(2) -0.0668(3) 0.8002(3) 0.0221(10) Uani 1 1 d . . . . .
C4 C 0.4321(2) -0.0246(3) 0.8593(3) 0.0238(10) Uani 1 1 d . . . . .
H4 H 0.4573 -0.0539 0.9042 0.029 Uiso 1 1 calc R U . . .
C5 C 0.4466(2) 0.0591(3) 0.8563(3) 0.0202(9) Uani 1 1 d . . . . .
C6 C 0.4082(2) 0.1017(3) 0.7903(3) 0.0178(9) Uani 1 1 d . . . . .
C7 C 0.5042(2) 0.0997(3) 0.9217(2) 0.0217(10) Uani 1 1 d . . . . .
H7A H 0.5016 0.1607 0.9145 0.026 Uiso 1 1 calc R U . . .
H7B H 0.5023 0.0879 0.9667 0.026 Uiso 1 1 calc R U . . .
C8 C 0.5682(2) 0.0684(3) 0.9318(3) 0.0198(9) Uani 1 1 d . . . . .
C9 C 0.6031(2) 0.0064(3) 0.9824(3) 0.0235(10) Uani 1 1 d . . . . .
H9 H 0.5869 -0.0150 1.0121 0.028 Uiso 1 1 calc R U . . .
C10 C 0.6614(2) -0.0259(3) 0.9912(3) 0.0227(10) Uani 1 1 d . . . . .
C11 C 0.6836(2) 0.0086(3) 0.9474(3) 0.0212(9) Uani 1 1 d . . . . .
H11 H 0.7235 -0.0111 0.9530 0.025 Uiso 1 1 calc R U . . .
C12 C 0.6499(2) 0.0709(3) 0.8956(2) 0.0175(9) Uani 1 1 d . . . . .
C13 C 0.5904(2) 0.0996(3) 0.8861(2) 0.0170(9) Uani 1 1 d . . . . .
C14 C 0.6747(2) 0.1036(3) 0.8468(2) 0.0193(9) Uani 1 1 d . . . . .
H14A H 0.7220 0.0930 0.8704 0.023 Uiso 1 1 calc R U . . .
H14B H 0.6676 0.1644 0.8405 0.023 Uiso 1 1 calc R U . . .
C15 C 0.3658(2) -0.1579(3) 0.8055(3) 0.0307(12) Uani 1 1 d D . . . .
C22 C 0.6971(3) -0.0969(3) 1.0443(3) 0.0382(14) Uani 1 1 d D . . . .
C29 C 0.3758(2) 0.2349(3) 0.8022(3) 0.0265(11) Uani 1 1 d . . . . .
H29A H 0.3871 0.2257 0.8533 0.040 Uiso 1 1 calc R U . . .
H29B H 0.3307 0.2178 0.7691 0.040 Uiso 1 1 calc R U . . .
H29C H 0.3807 0.2940 0.7947 0.040 Uiso 1 1 calc R U . . .
C30 C 0.4692(3) 0.3577(4) 0.5319(3) 0.0401(14) Uani 1 1 d . . . . .
H30A H 0.4950 0.4088 0.5443 0.060 Uiso 1 1 calc R U . . .
H30B H 0.4297 0.3641 0.4837 0.060 Uiso 1 1 calc R U . . .
H30C H 0.4949 0.3110 0.5302 0.060 Uiso 1 1 calc R U . . .
C31 C 0.4507(3) 0.3409(3) 0.5897(3) 0.0255(10) Uani 1 1 d . . . . .
C32 C 0.3848(2) 0.3417(3) 0.5686(3) 0.0252(10) Uani 1 1 d . . . . .
H32 H 0.3536 0.3493 0.5181 0.030 Uiso 1 1 calc R U . . .
C33 C 0.3624(2) 0.3318(3) 0.6179(3) 0.0218(10) Uani 1 1 d . . . . .
C34 C 0.2898(2) 0.3362(4) 0.5880(3) 0.0335(12) Uani 1 1 d . . . . .
H34A H 0.2747 0.2833 0.5972 0.050 Uiso 1 1 calc R U . . .
H34B H 0.2673 0.3469 0.5350 0.050 Uiso 1 1 calc R U . . .
H34C H 0.2803 0.3813 0.6125 0.050 Uiso 1 1 calc R U . . .
C16 C 0.3605(7) -0.2104(7) 0.7354(6) 0.037(3) Uani 0.5 1 d D . P A 1
H16A H 0.3292 -0.1830 0.6893 0.055 Uiso 0.5 1 calc R U P A 1
H16B H 0.3459 -0.2672 0.7360 0.055 Uiso 0.5 1 calc R U P A 1
H16C H 0.4033 -0.2120 0.7393 0.055 Uiso 0.5 1 calc R U P A 1
C18 C 0.2976(5) -0.1643(7) 0.7923(8) 0.043(3) Uani 0.5 1 d D . P A 1
H18A H 0.2954 -0.1371 0.8326 0.065 Uiso 0.5 1 calc R U P A 1
H18B H 0.2857 -0.2230 0.7899 0.065 Uiso 0.5 1 calc R U P A 1
H18C H 0.2674 -0.1370 0.7458 0.065 Uiso 0.5 1 calc R U P A 1
C20 C 0.4154(7) -0.2066(9) 0.8708(7) 0.036(4) Uani 0.5 1 d D . P A 1
H20A H 0.4572 -0.2049 0.8724 0.054 Uiso 0.5 1 calc R U P A 1
H20B H 0.4010 -0.2645 0.8665 0.054 Uiso 0.5 1 calc R U P A 1
H20C H 0.4203 -0.1822 0.9160 0.054 Uiso 0.5 1 calc R U P A 1
C23 C 0.6447(5) -0.1713(6) 1.0190(6) 0.032(2) Uani 0.5 1 d D . P B 1
H23A H 0.6060 -0.1517 1.0195 0.048 Uiso 0.5 1 calc R U P B 1
H23B H 0.6638 -0.2183 1.0529 0.048 Uiso 0.5 1 calc R U P B 1
H23C H 0.6325 -0.1892 0.9691 0.048 Uiso 0.5 1 calc R U P B 1
C25 C 0.7045(5) -0.0750(6) 1.1240(5) 0.0227(19) Uani 0.5 1 d D . P B 1
H25A H 0.7344 -0.0280 1.1463 0.034 Uiso 0.5 1 calc R U P B 1
H25B H 0.7217 -0.1236 1.1564 0.034 Uiso 0.5 1 calc R U P B 1
H25C H 0.6618 -0.0602 1.1171 0.034 Uiso 0.5 1 calc R U P B 1
C27 C 0.7567(5) -0.1225(7) 1.0538(6) 0.031(2) Uani 0.5 1 d D . P B 1
H27A H 0.7507 -0.1419 1.0067 0.047 Uiso 0.5 1 calc R U P B 1
H27B H 0.7741 -0.1679 1.0897 0.047 Uiso 0.5 1 calc R U P B 1
H27C H 0.7872 -0.0757 1.0717 0.047 Uiso 0.5 1 calc R U P B 1
C17 C 0.3220(5) -0.1957(7) 0.7376(5) 0.031(2) Uani 0.5 1 d D . P A 2
H17A H 0.2845 -0.1591 0.7095 0.046 Uiso 0.5 1 calc R U P A 2
H17B H 0.3071 -0.2489 0.7465 0.046 Uiso 0.5 1 calc R U P A 2
H17C H 0.3440 -0.2054 0.7095 0.046 Uiso 0.5 1 calc R U P A 2
C19 C 0.3332(6) -0.1540(7) 0.8571(8) 0.041(3) Uani 0.5 1 d D . P A 2
H19A H 0.3651 -0.1324 0.9057 0.061 Uiso 0.5 1 calc R U P A 2
H19B H 0.3197 -0.2100 0.8623 0.061 Uiso 0.5 1 calc R U P A 2
H19C H 0.2952 -0.1172 0.8344 0.061 Uiso 0.5 1 calc R U P A 2
C21 C 0.4307(6) -0.2037(9) 0.8512(8) 0.033(3) Uani 0.5 1 d D . P A 2
H21A H 0.4553 -0.2017 0.8255 0.049 Uiso 0.5 1 calc R U P A 2
H21B H 0.4223 -0.2618 0.8578 0.049 Uiso 0.5 1 calc R U P A 2
H21C H 0.4559 -0.1769 0.8993 0.049 Uiso 0.5 1 calc R U P A 2
C24 C 0.6693(6) -0.1384(8) 1.0787(8) 0.044(3) Uani 0.5 1 d D . P B 2
H24A H 0.6629 -0.0997 1.1104 0.066 Uiso 0.5 1 calc R U P B 2
H24B H 0.6980 -0.1838 1.1085 0.066 Uiso 0.5 1 calc R U P B 2
H24C H 0.6272 -0.1613 1.0416 0.066 Uiso 0.5 1 calc R U P B 2
C26 C 0.7693(5) -0.0634(7) 1.1007(5) 0.035(3) Uani 0.5 1 d D . P B 2
H26A H 0.7907 -0.0472 1.0732 0.052 Uiso 0.5 1 calc R U P B 2
H26B H 0.7945 -0.1075 1.1357 0.052 Uiso 0.5 1 calc R U P B 2
H26C H 0.7666 -0.0152 1.1274 0.052 Uiso 0.5 1 calc R U P B 2
C28 C 0.7172(6) -0.1650(7) 0.9996(7) 0.035(3) Uani 0.5 1 d D . P B 2
H28A H 0.6778 -0.1843 0.9555 0.053 Uiso 0.5 1 calc R U P B 2
H28B H 0.7396 -0.2125 1.0317 0.053 Uiso 0.5 1 calc R U P B 2
H28C H 0.7461 -0.1382 0.9852 0.053 Uiso 0.5 1 calc R U P B 2
N00B N 0.5000 0.5630(4) 0.7500 0.046(2) Uani 1 2 d S T P . .
C35 C 0.5478(4) 0.5060(4) 0.7427(5) 0.058(2) Uani 1 1 d . . . . .
H35A H 0.5735 0.4751 0.7893 0.070 Uiso 1 1 calc R U . . .
H35B H 0.5227 0.4648 0.7035 0.070 Uiso 1 1 calc R U . . .
C36 C 0.5945(3) 0.5506(4) 0.7249(5) 0.053(2) Uani 1 1 d . . . . .
H36A H 0.5697 0.5865 0.6812 0.063 Uiso 1 1 calc R U . . .
H36B H 0.6242 0.5864 0.7668 0.063 Uiso 1 1 calc R U . . .
C37 C 0.6337(3) 0.4873(4) 0.7098(4) 0.0401(14) Uani 1 1 d . . . . .
H37A H 0.6038 0.4492 0.6701 0.048 Uiso 1 1 calc R U . . .
H37B H 0.6606 0.4538 0.7546 0.048 Uiso 1 1 calc R U . . .
C38 C 0.6778(3) 0.5315(5) 0.6869(3) 0.0438(16) Uani 1 1 d . . . . .
H38A H 0.6510 0.5621 0.6411 0.066 Uiso 1 1 calc R U . . .
H38B H 0.7041 0.4901 0.6794 0.066 Uiso 1 1 calc R U . . .
H38C H 0.7064 0.5704 0.7257 0.066 Uiso 1 1 calc R U . . .
C39 C 0.4644(3) 0.6190(3) 0.6827(4) 0.0404(15) Uani 1 1 d . . . . .
H39A H 0.4300 0.6494 0.6862 0.048 Uiso 1 1 calc R U . . .
H39B H 0.4956 0.6607 0.6842 0.048 Uiso 1 1 calc R U . . .
C40 C 0.4336(3) 0.5752(4) 0.6090(5) 0.055(2) Uani 1 1 d . . . . .
H40A H 0.4671 0.5432 0.6048 0.066 Uiso 1 1 calc R U . . .
H40B H 0.4001 0.5357 0.6051 0.066 Uiso 1 1 calc R U . . .
C41 C 0.4033(3) 0.6375(5) 0.5487(4) 0.054(2) Uani 1 1 d . . . . .
H41A H 0.4374 0.6759 0.5525 0.065 Uiso 1 1 calc R U . . .
H41B H 0.3713 0.6707 0.5547 0.065 Uiso 1 1 calc R U . . .
C42 C 0.3689(4) 0.5971(6) 0.4716(5) 0.076(3) Uani 1 1 d . . . . .
H42A H 0.3505 0.6407 0.4339 0.114 Uiso 1 1 calc R U . . .
H42B H 0.3339 0.5607 0.4667 0.114 Uiso 1 1 calc R U . . .
H42C H 0.4003 0.5643 0.4652 0.114 Uiso 1 1 calc R U . . .
C43 C 0.5000 -0.0475(5) 0.7500 0.0358(19) Uani 1 2 d S T P . .
H43A H 0.4992 -0.0464 0.7030 0.054 Uiso 0.5 1 calc R U P C -1
H43B H 0.5260 -0.0007 0.7806 0.054 Uiso 0.5 1 calc R U P C -1
H43C H 0.4555 -0.0428 0.7409 0.054 Uiso 0.5 1 calc R U P C -1
N1 N 0.5503(5) -0.1790(6) 0.8209(6) 0.043(2) Uani 0.5 1 d . . P D -1
C44 C 0.5266(5) -0.1198(6) 0.7852(6) 0.027(2) Uani 0.5 1 d . . P D -1

loop_
_atom_site_aniso_label
_atom_site_aniso_U_11
_atom_site_aniso_U_22
_atom_site_aniso_U_33
_atom_site_aniso_U_23
_atom_site_aniso_U_13
_atom_site_aniso_U_12
Tb1 0.01782(19) 0.01066(17) 0.01600(18) 0.000 0.00845(14) 0.000
O1 0.0197(15) 0.0165(15) 0.0232(16) 0.0036(13) 0.0137(13) 0.0034(12)
O2 0.0199(16) 0.0168(15) 0.0231(16) 0.0061(13) 0.0126(14) 0.0024(13)
O3 0.0240(17) 0.0294(19) 0.0241(18) 0.0092(15) 0.0103(15) 0.0001(14)
O4 0.0227(16) 0.0184(16) 0.0187(16) 0.0004(13) 0.0090(13) 0.0042(13)
C1 0.013(2) 0.021(2) 0.020(2) 0.0046(18) 0.0091(18) 0.0047(17)
C2 0.014(2) 0.021(2) 0.026(2) 0.0049(19) 0.0123(19) 0.0021(18)
C3 0.017(2) 0.022(2) 0.032(3) 0.009(2) 0.015(2) 0.0015(18)
C4 0.017(2) 0.028(3) 0.023(2) 0.014(2) 0.0072(19) 0.0037(19)
C5 0.011(2) 0.027(2) 0.021(2) 0.0063(19) 0.0070(18) -0.0016(18)
C6 0.017(2) 0.018(2) 0.023(2) 0.0060(18) 0.0136(18) 0.0017(17)
C7 0.015(2) 0.030(3) 0.017(2) 0.0069(19) 0.0064(18) -0.0023(19)
C8 0.016(2) 0.020(2) 0.020(2) 0.0041(18) 0.0067(18) -0.0022(17)
C9 0.019(2) 0.024(2) 0.021(2) 0.0053(19) 0.0056(19) -0.0062(19)
C10 0.019(2) 0.019(2) 0.020(2) 0.0007(18) 0.0027(19) 0.0003(18)
C11 0.016(2) 0.018(2) 0.020(2) -0.0043(18) 0.0027(18) 0.0018(18)
C12 0.017(2) 0.017(2) 0.014(2) -0.0028(17) 0.0038(17) -0.0028(17)
C13 0.016(2) 0.016(2) 0.018(2) -0.0004(17) 0.0071(17) -0.0034(17)
C14 0.014(2) 0.020(2) 0.022(2) -0.0051(18) 0.0085(18) -0.0028(17)
C15 0.025(3) 0.023(3) 0.047(3) 0.012(2) 0.020(2) 0.001(2)
C22 0.041(3) 0.023(3) 0.022(3) 0.004(2) -0.005(2) 0.003(2)
C29 0.027(3) 0.027(3) 0.033(3) 0.005(2) 0.021(2) 0.008(2)
C30 0.036(3) 0.055(4) 0.032(3) 0.017(3) 0.018(3) 0.008(3)
C31 0.032(3) 0.022(2) 0.023(2) 0.0061(19) 0.014(2) 0.001(2)
C32 0.028(3) 0.025(2) 0.020(2) 0.0039(19) 0.010(2) 0.002(2)
C33 0.025(2) 0.013(2) 0.023(2) 0.0012(18) 0.008(2) 0.0025(18)
C34 0.024(3) 0.045(3) 0.028(3) 0.011(2) 0.010(2) 0.008(2)
C16 0.049(8) 0.018(5) 0.034(6) -0.003(5) 0.015(6) -0.005(5)
C18 0.035(6) 0.024(6) 0.078(10) 0.010(6) 0.034(7) -0.004(5)
C20 0.048(9) 0.021(6) 0.027(7) 0.010(5) 0.009(6) -0.012(6)
C23 0.048(7) 0.018(5) 0.020(5) 0.000(4) 0.010(5) -0.003(5)
C25 0.022(5) 0.023(5) 0.020(5) 0.004(4) 0.008(4) 0.006(4)
C27 0.029(5) 0.040(6) 0.033(6) 0.012(5) 0.021(5) 0.022(5)
C17 0.029(6) 0.020(5) 0.032(6) -0.003(4) 0.007(5) -0.008(4)
C19 0.052(7) 0.026(6) 0.069(9) -0.001(6) 0.049(7) -0.007(5)
C21 0.042(8) 0.013(5) 0.037(8) 0.012(5) 0.016(6) 0.002(5)
C24 0.050(7) 0.041(7) 0.061(8) 0.023(6) 0.042(7) 0.015(6)
C26 0.026(5) 0.049(7) 0.022(5) 0.015(5) 0.007(4) 0.008(5)
C28 0.040(6) 0.029(6) 0.048(7) 0.005(5) 0.031(6) 0.005(5)
N00B 0.046(4) 0.013(3) 0.105(7) 0.000 0.057(5) 0.000
C35 0.072(5) 0.019(3) 0.131(7) 0.018(4) 0.086(5) 0.017(3)
C36 0.051(4) 0.035(3) 0.102(6) 0.031(4) 0.061(4) 0.021(3)
C37 0.033(3) 0.051(4) 0.045(3) 0.017(3) 0.026(3) 0.018(3)
C38 0.027(3) 0.074(5) 0.032(3) -0.011(3) 0.017(2) -0.007(3)
C39 0.032(3) 0.016(2) 0.083(5) -0.008(3) 0.036(3) 0.000(2)
C40 0.047(4) 0.031(3) 0.109(6) -0.031(4) 0.056(4) -0.017(3)
C41 0.036(3) 0.051(4) 0.080(5) -0.037(4) 0.034(4) -0.012(3)
C42 0.062(5) 0.091(6) 0.102(7) -0.065(6) 0.060(5) -0.045(5)
C43 0.031(4) 0.027(4) 0.061(6) 0.000 0.031(4) 0.000
N1 0.044(6) 0.027(5) 0.062(7) 0.014(5) 0.030(5) 0.007(4)
C44 0.032(5) 0.023(5) 0.036(6) -0.001(4) 0.025(5) -0.005(4)

loop_
_atom_type_symbol
_atom_type_description
_atom_type_scat_dispersion_real
_atom_type_scat_dispersion_imag
_atom_type_scat_source
C C 0.0181 0.0091 'International Tables Vol C Tables 4.2.6.8 and 6.1.1.4'
H H 0.0000 0.0000 'International Tables Vol C Tables 4.2.6.8 and 6.1.1.4'
N N 0.0311 0.0180 'International Tables Vol C Tables 4.2.6.8 and 6.1.1.4'
O O 0.0492 0.0322 'International Tables Vol C Tables 4.2.6.8 and 6.1.1.4'
Tb Tb -9.1472 9.1891 'International Tables Vol C Tables 4.2.6.8 and 6.1.1.4'

loop_
_geom_angle_atom_site_label_1
_geom_angle_atom_site_label_2
_geom_angle_atom_site_label_3
_geom_angle
_geom_angle_site_symmetry_1
_geom_angle_site_symmetry_3
_geom_angle_publ_flag
O1 Tb1 O1 136.78(14) 2_656 . ?
O2 Tb1 O1 74.96(11) . . ?
O2 Tb1 O1 76.00(11) . 2_656 ?
O2 Tb1 O1 76.00(11) 2_656 . ?
O2 Tb1 O1 74.96(10) 2_656 2_656 ?
O2 Tb1 O2 94.19(17) 2_656 . ?
O2 Tb1 O3 86.56(12) 2_656 . ?
O2 Tb1 O3 144.65(12) . . ?
O2 Tb1 O3 86.56(12) . 2_656 ?
O2 Tb1 O3 144.66(12) 2_656 2_656 ?
O2 Tb1 O4 144.52(11) . . ?
O2 Tb1 O4 81.80(11) . 2_656 ?
O2 Tb1 O4 81.80(11) 2_656 . ?
O2 Tb1 O4 144.51(11) 2_656 2_656 ?
O3 Tb1 O1 138.54(11) . . ?
O3 Tb1 O1 70.09(11) 2_656 . ?
O3 Tb1 O1 70.09(11) . 2_656 ?
O3 Tb1 O1 138.54(11) 2_656 2_656 ?
O3 Tb1 O3 112.58(18) . 2_656 ?
O3 Tb1 O4 70.62(11) . . ?
O3 Tb1 O4 77.55(11) 2_656 . ?
O3 Tb1 O4 70.62(11) 2_656 2_656 ?
O3 Tb1 O4 77.55(11) . 2_656 ?
O4 Tb1 O1 69.85(10) 2_656 2_656 ?
O4 Tb1 O1 135.06(10) . 2_656 ?
O4 Tb1 O1 69.85(10) . . ?
O4 Tb1 O1 135.06(10) 2_656 . ?
O4 Tb1 O4 120.89(16) . 2_656 ?
C6 O1 Tb1 123.3(2) . . ?
C6 O1 C29 111.1(3) . . ?
C29 O1 Tb1 125.6(3) . . ?
C13 O2 Tb1 178.4(3) . . ?
C31 O3 Tb1 128.7(3) . . ?
C33 O4 Tb1 127.9(3) . . ?
C2 C1 C14 119.2(4) . 2_656 ?
C6 C1 C2 118.6(4) . . ?
C6 C1 C14 122.1(4) . 2_656 ?
C1 C2 H2 119.2 . . ?
C1 C2 C3 121.7(5) . . ?
C3 C2 H2 119.2 . . ?
C2 C3 C15 120.4(4) . . ?
C4 C3 C2 117.1(4) . . ?
C4 C3 C15 122.4(4) . . ?
C3 C4 H4 118.4 . . ?
C3 C4 C5 123.2(4) . . ?
C5 C4 H4 118.4 . . ?
C4 C5 C7 120.3(4) . . ?
C6 C5 C4 117.7(4) . . ?
C6 C5 C7 122.0(4) . . ?
O1 C6 C5 119.2(4) . . ?
C1 C6 O1 119.2(4) . . ?
C1 C6 C5 121.6(4) . . ?
C5 C7 H7A 109.3 . . ?
C5 C7 H7B 109.3 . . ?
H7A C7 H7B 107.9 . . ?
C8 C7 C5 111.7(4) . . ?
C8 C7 H7A 109.3 . . ?
C8 C7 H7B 109.3 . . ?
C9 C8 C7 121.1(4) . . ?
C9 C8 C13 119.8(4) . . ?
C13 C8 C7 119.1(4) . . ?
C8 C9 H9 118.8 . . ?
C8 C9 C10 122.4(4) . . ?
C10 C9 H9 118.8 . . ?
C9 C10 C22 121.6(5) . . ?
C11 C10 C9 116.6(4) . . ?
C11 C10 C22 121.8(5) . . ?
C10 C11 H11 118.6 . . ?
C10 C11 C12 122.8(4) . . ?
C12 C11 H11 118.6 . . ?
C11 C12 C13 119.2(4) . . ?
C11 C12 C14 120.7(4) . . ?
C13 C12 C14 120.0(4) . . ?
O2 C13 C8 120.1(4) . . ?
O2 C13 C12 120.7(4) . . ?
C12 C13 C8 119.1(4) . . ?
C1 C14 H14A 109.6 2_656 . ?
C1 C14 H14B 109.6 2_656 . ?
C12 C14 C1 110.5(4) . 2_656 ?
C12 C14 H14A 109.6 . . ?
C12 C14 H14B 109.6 . . ?
H14A C14 H14B 108.1 . . ?
C3 C15 C16 108.9(5) . . ?
C3 C15 C19 104.1(5) . . ?
C18 C15 C3 110.6(6) . . ?
C18 C15 C16 102.2(8) . . ?
C20 C15 C3 116.6(7) . . ?
C20 C15 C16 102.8(8) . . ?
C20 C15 C18 114.2(8) . . ?
C17 C15 C3 115.0(6) . . ?
C17 C15 C19 109.7(8) . . ?
C17 C15 C21 115.0(8) . . ?
C21 C15 C3 106.4(6) . . ?
C21 C15 C19 105.7(8) . . ?
C10 C22 C23 105.1(5) . . ?
C10 C22 C25 108.8(5) . . ?
C10 C22 C26 106.5(5) . . ?
C10 C22 C28 106.9(6) . . ?
C23 C22 C25 99.4(6) . . ?
C27 C22 C10 118.6(6) . . ?
C27 C22 C23 113.0(7) . . ?
C27 C22 C25 110.1(6) . . ?
C24 C22 C10 120.7(7) . . ?
C24 C22 C26 113.1(8) . . ?
C24 C22 C28 109.4(8) . . ?
C26 C22 C28 97.6(7) . . ?
O1 C29 H29A 109.5 . . ?
O1 C29 H29B 109.5 . . ?
O1 C29 H29C 109.5 . . ?
H29A C29 H29B 109.5 . . ?
H29A C29 H29C 109.5 . . ?
H29B C29 H29C 109.5 . . ?
H30A C30 H30B 109.5 . . ?
H30A C30 H30C 109.5 . . ?
H30B C30 H30C 109.5 . . ?
C31 C30 H30A 109.5 . . ?
C31 C30 H30B 109.5 . . ?
C31 C30 H30C 109.5 . . ?
O3 C31 C30 115.8(5) . . ?
O3 C31 C32 125.5(5) . . ?
C32 C31 C30 118.7(5) . . ?
C31 C32 H32 118.2 . . ?
C33 C32 C31 123.6(5) . . ?
C33 C32 H32 118.2 . . ?
O4 C33 C32 125.1(5) . . ?
O4 C33 C34 116.8(4) . . ?
C32 C33 C34 118.1(4) . . ?
C33 C34 H34A 109.5 . . ?
C33 C34 H34B 109.5 . . ?
C33 C34 H34C 109.5 . . ?
H34A C34 H34B 109.5 . . ?
H34A C34 H34C 109.5 . . ?
H34B C34 H34C 109.5 . . ?
C15 C16 H16A 109.5 . . ?
C15 C16 H16B 109.5 . . ?
C15 C16 H16C 109.5 . . ?
H16A C16 H16B 109.5 . . ?
H16A C16 H16C 109.5 . . ?
H16B C16 H16C 109.5 . . ?
C15 C18 H18A 109.5 . . ?
C15 C18 H18B 109.5 . . ?
C15 C18 H18C 109.5 . . ?
H18A C18 H18B 109.5 . . ?
H18A C18 H18C 109.5 . . ?
H18B C18 H18C 109.5 . . ?
C15 C20 H20A 109.5 . . ?
C15 C20 H20B 109.5 . . ?
C15 C20 H20C 109.5 . . ?
H20A C20 H20B 109.5 . . ?
H20A C20 H20C 109.5 . . ?
H20B C20 H20C 109.5 . . ?
C22 C23 H23A 109.5 . . ?
C22 C23 H23B 109.5 . . ?
C22 C23 H23C 109.5 . . ?
H23A C23 H23B 109.5 . . ?
H23A C23 H23C 109.5 . . ?
H23B C23 H23C 109.5 . . ?
C22 C25 H25A 109.5 . . ?
C22 C25 H25B 109.5 . . ?
C22 C25 H25C 109.5 . . ?
H25A C25 H25B 109.5 . . ?
H25A C25 H25C 109.5 . . ?
H25B C25 H25C 109.5 . . ?
C22 C27 H27A 109.5 . . ?
C22 C27 H27B 109.5 . . ?
C22 C27 H27C 109.5 . . ?
H27A C27 H27B 109.5 . . ?
H27A C27 H27C 109.5 . . ?
H27B C27 H27C 109.5 . . ?
C15 C17 H17A 109.5 . . ?
C15 C17 H17B 109.5 . . ?
C15 C17 H17C 109.5 . . ?
H17A C17 H17B 109.5 . . ?
H17A C17 H17C 109.5 . . ?
H17B C17 H17C 109.5 . . ?
C15 C19 H19A 109.5 . . ?
C15 C19 H19B 109.5 . . ?
C15 C19 H19C 109.5 . . ?
H19A C19 H19B 109.5 . . ?
H19A C19 H19C 109.5 . . ?
H19B C19 H19C 109.5 . . ?
C15 C21 H21A 109.5 . . ?
C15 C21 H21B 109.5 . . ?
C15 C21 H21C 109.5 . . ?
H21A C21 H21B 109.5 . . ?
H21A C21 H21C 109.5 . . ?
H21B C21 H21C 109.5 . . ?
C22 C24 H24A 109.5 . . ?
C22 C24 H24B 109.5 . . ?
C22 C24 H24C 109.5 . . ?
H24A C24 H24B 109.5 . . ?
H24A C24 H24C 109.5 . . ?
H24B C24 H24C 109.5 . . ?
C22 C26 H26A 109.5 . . ?
C22 C26 H26B 109.5 . . ?
C22 C26 H26C 109.5 . . ?
H26A C26 H26B 109.5 . . ?
H26A C26 H26C 109.5 . . ?
H26B C26 H26C 109.5 . . ?
C22 C28 H28A 109.5 . . ?
C22 C28 H28B 109.5 . . ?
C22 C28 H28C 109.5 . . ?
H28A C28 H28B 109.5 . . ?
H28A C28 H28C 109.5 . . ?
H28B C28 H28C 109.5 . . ?
C35 N00B C35 106.4(6) 2_656 . ?
C39 N00B C35 110.8(4) . 2_656 ?
C39 N00B C35 110.8(4) 2_656 . ?
C39 N00B C35 110.6(4) 2_656 2_656 ?
C39 N00B C35 110.6(4) . . ?
C39 N00B C39 107.7(6) . 2_656 ?
N00B C35 H35A 108.6 . . ?
N00B C35 H35B 108.6 . . ?
H35A C35 H35B 107.6 . . ?
C36 C35 N00B 114.7(5) . . ?
C36 C35 H35A 108.6 . . ?
C36 C35 H35B 108.6 . . ?
C35 C36 H36A 109.7 . . ?
C35 C36 H36B 109.7 . . ?
H36A C36 H36B 108.2 . . ?
C37 C36 C35 109.9(5) . . ?
C37 C36 H36A 109.7 . . ?
C37 C36 H36B 109.7 . . ?
C36 C37 H37A 109.6 . . ?
C36 C37 H37B 109.6 . . ?
C36 C37 C38 110.3(5) . . ?
H37A C37 H37B 108.1 . . ?
C38 C37 H37A 109.6 . . ?
C38 C37 H37B 109.6 . . ?
C37 C38 H38A 109.5 . . ?
C37 C38 H38B 109.5 . . ?
C37 C38 H38C 109.5 . . ?
H38A C38 H38B 109.5 . . ?
H38A C38 H38C 109.5 . . ?
H38B C38 H38C 109.5 . . ?
N00B C39 H39A 108.4 . . ?
N00B C39 H39B 108.4 . . ?
H39A C39 H39B 107.4 . . ?
C40 C39 N00B 115.6(5) . . ?
C40 C39 H39A 108.4 . . ?
C40 C39 H39B 108.4 . . ?
C39 C40 H40A 109.7 . . ?
C39 C40 H40B 109.7 . . ?
H40A C40 H40B 108.2 . . ?
C41 C40 C39 109.7(5) . . ?
C41 C40 H40A 109.7 . . ?
C41 C40 H40B 109.7 . . ?
C40 C41 H41A 109.1 . . ?
C40 C41 H41B 109.1 . . ?
C40 C41 C42 112.7(7) . . ?
H41A C41 H41B 107.8 . . ?
C42 C41 H41A 109.1 . . ?
C42 C41 H41B 109.1 . . ?
C41 C42 H42A 109.5 . . ?
C41 C42 H42B 109.5 . . ?
C41 C42 H42C 109.5 . . ?
H42A C42 H42B 109.5 . . ?
H42A C42 H42C 109.5 . . ?
H42B C42 H42C 109.5 . . ?
H43A C43 H43B 109.5 . . ?
H43A C43 H43C 109.5 . . ?
H43B C43 H43C 109.5 . . ?
C44 C43 H43A 109.5 . . ?
C44 C43 H43B 109.5 . . ?
C44 C43 H43C 109.5 . . ?
N1 C44 C43 174.3(11) . . ?

loop_
_geom_bond_atom_site_label_1
_geom_bond_atom_site_label_2
_geom_bond_distance
_geom_bond_site_symmetry_2
_geom_bond_publ_flag
Tb1 O1 2.617(3) 2_656 ?
Tb1 O1 2.618(3) . ?
Tb1 O2 2.170(3) 2_656 ?
Tb1 O2 2.170(3) . ?
Tb1 O3 2.389(3) . ?
Tb1 O3 2.389(3) 2_656 ?
Tb1 O4 2.407(3) . ?
Tb1 O4 2.407(3) 2_656 ?
O1 C6 1.393(5) . ?
O1 C29 1.434(5) . ?
O2 C13 1.323(5) . ?
O3 C31 1.264(6) . ?
O4 C33 1.268(6) . ?
C1 C2 1.402(6) . ?
C1 C6 1.388(6) . ?
C1 C14 1.520(6) 2_656 ?
C2 H2 0.9500 . ?
C2 C3 1.409(6) . ?
C3 C4 1.382(7) . ?
C3 C15 1.539(7) . ?
C4 H4 0.9500 . ?
C4 C5 1.399(7) . ?
C5 C6 1.398(6) . ?
C5 C7 1.516(6) . ?
C7 H7A 0.9900 . ?
C7 H7B 0.9900 . ?
C7 C8 1.515(6) . ?
C8 C9 1.388(6) . ?
C8 C13 1.405(6) . ?
C9 H9 0.9500 . ?
C9 C10 1.404(7) . ?
C10 C11 1.391(7) . ?
C10 C22 1.522(7) . ?
C11 H11 0.9500 . ?
C11 C12 1.398(6) . ?
C12 C13 1.405(6) . ?
C12 C14 1.515(6) . ?
C14 C1 1.520(6) 2_656 ?
C14 H14A 0.9900 . ?
C14 H14B 0.9900 . ?
C15 C16 1.650(11) . ?
C15 C18 1.506(10) . ?
C15 C20 1.503(12) . ?
C15 C17 1.414(10) . ?
C15 C19 1.624(10) . ?
C15 C21 1.535(12) . ?
C22 C23 1.613(10) . ?
C22 C25 1.636(9) . ?
C22 C27 1.391(10) . ?
C22 C24 1.375(10) . ?
C22 C26 1.610(10) . ?
C22 C28 1.665(10) . ?
C29 H29A 0.9800 . ?
C29 H29B 0.9800 . ?
C29 H29C 0.9800 . ?
C30 H30A 0.9800 . ?
C30 H30B 0.9800 . ?
C30 H30C 0.9800 . ?
C30 C31 1.514(7) . ?
C31 C32 1.399(7) . ?
C32 H32 0.9500 . ?
C32 C33 1.394(7) . ?
C33 C34 1.515(7) . ?
C34 H34A 0.9800 . ?
C34 H34B 0.9800 . ?
C34 H34C 0.9800 . ?
C16 H16A 0.9800 . ?
C16 H16B 0.9800 . ?
C16 H16C 0.9800 . ?
C18 H18A 0.9800 . ?
C18 H18B 0.9800 . ?
C18 H18C 0.9800 . ?
C20 H20A 0.9800 . ?
C20 H20B 0.9800 . ?
C20 H20C 0.9800 . ?
C23 H23A 0.9800 . ?
C23 H23B 0.9800 . ?
C23 H23C 0.9800 . ?
C25 H25A 0.9800 . ?
C25 H25B 0.9800 . ?
C25 H25C 0.9800 . ?
C27 H27A 0.9800 . ?
C27 H27B 0.9800 . ?
C27 H27C 0.9800 . ?
C17 H17A 0.9800 . ?
C17 H17B 0.9800 . ?
C17 H17C 0.9800 . ?
C19 H19A 0.9800 . ?
C19 H19B 0.9800 . ?
C19 H19C 0.9800 . ?
C21 H21A 0.9800 . ?
C21 H21B 0.9800 . ?
C21 H21C 0.9800 . ?
C24 H24A 0.9800 . ?
C24 H24B 0.9800 . ?
C24 H24C 0.9800 . ?
C26 H26A 0.9800 . ?
C26 H26B 0.9800 . ?
C26 H26C 0.9800 . ?
C28 H28A 0.9800 . ?
C28 H28B 0.9800 . ?
C28 H28C 0.9800 . ?
N00B C35 1.529(6) 2_656 ?
N00B C35 1.529(6) . ?
N00B C39 1.524(7) . ?
N00B C39 1.524(7) 2_656 ?
C35 H35A 0.9900 . ?
C35 H35B 0.9900 . ?
C35 C36 1.520(8) . ?
C36 H36A 0.9900 . ?
C36 H36B 0.9900 . ?
C36 C37 1.519(8) . ?
C37 H37A 0.9900 . ?
C37 H37B 0.9900 . ?
C37 C38 1.532(8) . ?
C38 H38A 0.9800 . ?
C38 H38B 0.9800 . ?
C38 H38C 0.9800 . ?
C39 H39A 0.9900 . ?
C39 H39B 0.9900 . ?
C39 C40 1.515(9) . ?
C40 H40A 0.9900 . ?
C40 H40B 0.9900 . ?
C40 C41 1.488(11) . ?
C41 H41A 0.9900 . ?
C41 H41B 0.9900 . ?
C41 C42 1.545(10) . ?
C42 H42A 0.9800 . ?
C42 H42B 0.9800 . ?
C42 H42C 0.9800 . ?
C43 H43A 0.9800 . ?
C43 H43B 0.9800 . ?
C43 H43C 0.9800 . ?
C43 C44 1.352(12) . ?
N1 C44 1.167(14) . ?

loop_
_geom_torsion_atom_site_label_1
_geom_torsion_atom_site_label_2
_geom_torsion_atom_site_label_3
_geom_torsion_atom_site_label_4
_geom_torsion
_geom_torsion_site_symmetry_1
_geom_torsion_site_symmetry_2
_geom_torsion_site_symmetry_3
_geom_torsion_site_symmetry_4
_geom_torsion_publ_flag
Tb1 O1 C6 C1 -90.1(4) . . . . ?
Tb1 O1 C6 C5 89.8(4) . . . . ?
Tb1 O3 C31 C30 -150.6(4) . . . . ?
Tb1 O3 C31 C32 31.1(7) . . . . ?
Tb1 O4 C33 C32 -33.3(7) . . . . ?
Tb1 O4 C33 C34 147.6(4) . . . . ?
O3 C31 C32 C33 2.1(8) . . . . ?
C1 C2 C3 C4 -2.7(7) . . . . ?
C1 C2 C3 C15 177.2(4) . . . . ?
C2 C1 C6 O1 -175.7(4) . . . . ?
C2 C1 C6 C5 4.4(6) . . . . ?
C2 C3 C4 C5 2.4(7) . . . . ?
C2 C3 C15 C16 48.6(7) . . . . ?
C2 C3 C15 C18 -63.0(8) . . . . ?
C2 C3 C15 C20 164.4(8) . . . . ?
C2 C3 C15 C17 10.3(8) . . . . ?
C2 C3 C15 C19 -109.7(7) . . . . ?
C2 C3 C15 C21 138.9(7) . . . . ?
C3 C4 C5 C6 1.2(7) . . . . ?
C3 C4 C5 C7 -175.9(4) . . . . ?
C4 C3 C15 C16 -131.5(7) . . . . ?
C4 C3 C15 C18 116.9(8) . . . . ?
C4 C3 C15 C20 -15.8(10) . . . . ?
C4 C3 C15 C17 -169.8(7) . . . . ?
C4 C3 C15 C19 70.1(7) . . . . ?
C4 C3 C15 C21 -41.3(8) . . . . ?
C4 C5 C6 O1 175.4(4) . . . . ?
C4 C5 C6 C1 -4.7(7) . . . . ?
C4 C5 C7 C8 71.3(5) . . . . ?
C5 C7 C8 C9 -98.2(5) . . . . ?
C5 C7 C8 C13 78.1(5) . . . . ?
C6 C1 C2 C3 -0.6(7) . . . . ?
C6 C5 C7 C8 -105.7(5) . . . . ?
C7 C5 C6 O1 -7.5(6) . . . . ?
C7 C5 C6 C1 172.3(4) . . . . ?
C7 C8 C9 C10 177.7(5) . . . . ?
C7 C8 C13 O2 -1.0(7) . . . . ?
C7 C8 C13 C12 179.8(4) . . . . ?
C8 C9 C10 C11 1.2(7) . . . . ?
C8 C9 C10 C22 -177.0(5) . . . . ?
C9 C8 C13 O2 175.3(4) . . . . ?
C9 C8 C13 C12 -3.9(7) . . . . ?
C9 C10 C11 C12 -1.5(7) . . . . ?
C9 C10 C22 C23 56.5(7) . . . . ?
C9 C10 C22 C25 -49.2(7) . . . . ?
C9 C10 C22 C27 -176.0(7) . . . . ?
C9 C10 C22 C24 8.0(10) . . . . ?
C9 C10 C22 C26 -122.7(6) . . . . ?
C9 C10 C22 C28 133.8(6) . . . . ?
C10 C11 C12 C13 -0.9(7) . . . . ?
C10 C11 C12 C14 -177.2(4) . . . . ?
C11 C10 C22 C23 -121.6(6) . . . . ?
C11 C10 C22 C25 132.7(6) . . . . ?
C11 C10 C22 C27 5.9(9) . . . . ?
C11 C10 C22 C24 -170.0(8) . . . . ?
C11 C10 C22 C26 59.2(7) . . . . ?
C11 C10 C22 C28 -44.3(7) . . . . ?
C11 C12 C13 O2 -175.6(4) . . . . ?
C11 C12 C13 C8 3.6(6) . . . . ?
C11 C12 C14 C1 97.8(5) . . . 2_656 ?
C13 C8 C9 C10 1.5(7) . . . . ?
C13 C12 C14 C1 -78.4(5) . . . 2_656 ?
C14 C1 C2 C3 174.7(4) 2_656 . . . ?
C14 C1 C6 O1 9.1(6) 2_656 . . . ?
C14 C1 C6 C5 -170.8(4) 2_656 . . . ?
C14 C12 C13 O2 0.7(6) . . . . ?
C14 C12 C13 C8 179.9(4) . . . . ?
C15 C3 C4 C5 -177.5(4) . . . . ?
C22 C10 C11 C12 176.7(4) . . . . ?
C29 O1 C6 C1 86.9(5) . . . . ?
C29 O1 C6 C5 -93.3(5) . . . . ?
C30 C31 C32 C33 -176.2(5) . . . . ?
C31 C32 C33 O4 -0.7(8) . . . . ?
C31 C32 C33 C34 178.4(5) . . . . ?
N00B C35 C36 C37 -173.1(6) . . . . ?
N00B C39 C40 C41 -177.5(4) . . . . ?
C35 N00B C35 C36 172.6(9) 2_656 . . . ?
C35 N00B C39 C40 -67.0(6) 2_656 . . . ?
C35 N00B C39 C40 50.7(6) . . . . ?
C35 C36 C37 C38 176.3(6) . . . . ?
C39 N00B C35 C36 -67.2(8) 2_656 . . . ?
C39 N00B C35 C36 52.1(8) . . . . ?
C39 N00B C39 C40 171.9(6) 2_656 . . . ?
C39 C40 C41 C42 -178.1(5) . . . . ?
